data_2100958
loop_
_publ_author_name
'Prout, K.'
'Burns, K.'
'Watkin, D. J.'
'Cooper, D. G.'
'Durant, G. J.'
'Ganellin, C. R.'
'Sach, G. S.'

_publ_section_title
;
 Structures of nine histamine H~2~ antagonists related to
 <i>N</i>-cyano-<i>N</i>'-methyl-<i>N</i>''-[4-(2-pyridyl)butyl]guanidine
;
_journal_issue 3
_journal_name_full 'Acta Crystallographica Section B'
_journal_page_first 547
_journal_page_last 559
_journal_paper_doi 10.1107/S0108768193000217
_journal_volume 49
_journal_year 1993
_chemical_formula_moiety 'C12 H17 N5,H2 O1'
_chemical_formula_sum 'C12 H19 N5 O'
_chemical_formula_weight 249.31
_symmetry_cell_setting monoclinic
_symmetry_space_group_name_H-M 'I 1 2/c 1'
_cell_angle_alpha 90
_cell_angle_beta 99.38(2)
_cell_angle_gamma 90
_cell_formula_units_Z 8
_cell_length_a 15.570(8)
_cell_length_b 10.390(3)
_cell_length_c 17.383(4)
_cell_volume 2774.5(18)
_diffrn_radiation_type Cu
_diffrn_radiation_wavelength 1.54018
_exptl_absorpt_coefficient_mu 0.662
_exptl_crystal_density_diffrn 1.19
_exptl_crystal_F_000 1072
_cod_data_source_file ha0114.cif
_cod_data_source_block ha0114d
_cod_original_cell_volume 2774.3
_cod_original_formula_sum 'C12 H19 N5 O1'
_cod_database_code 2100958

loop_
_atom_site_label
_atom_site_fract_x
_atom_site_fract_y
_atom_site_fract_z
_atom_site_U_iso_or_equiv
C(1) 1.08030(10) .0343(2) .15700(10) .0658
C(2) 1.16580(10) -.0047(3) .16490(10) .0727
C(3) 1.18440(10) -.1321(3) .16870(10) .0703
C(4) 1.11700(10) -.2175(3) .16380(10) .0696
N(5) 1.03300(10) -.18180(10) .15510(10) .0548
C(6) 1.01500(10) -.0565(2) .15140(10) .0462
C(7) .92000(10) -.0198(2) .13970(10) .0538
C(8) .87600(10) -.0337(2) .05530(10) .0464
C(9) .77760(10) -.0140(2) .04410(10) .0489
C(10) .75120(10) .1246(2) .05310(10) .0454
N(11) .65680(10) .13890(10) .04780(10) .0452
C(12) .61720(10) .12870(10) .11010(10) .0427
N(13) .53030(10) .13700(10) .10020(10) .0456
C(14) .47490(10) .1695(2) .02800(10) .0515
N(15) .66690(10) .11220(10) .17930(10) .0518
C(16) .63040(10) .1128(2) .24200(10) .0503
N(17) .60590(10) .1121(2) .30100(10) .0648
O(1w) .89610(10) .63930(10) .11630(10) .0662
H(1) 1.1279(15) -.310(2) .1680(12) .0898
H(2) 1.2441(15) -.157(2) .1734(14) .1006
H(3) 1.2116(16) .066(2) .1718(14) .1068
H(4) 1.0641(13) .1222(19) .1556(11) .0717
H(5) .9128(12) .0678(19) .1565(11) .0717
H(6) .8925(13) -.078(2) .1741(11) .0768
H(7) .9031(11) .0272(18) .0210(10) .0642
H(8) .8887(12) -.1217(17) .0381(10) .0619
H(9) .7480(12) -.0496(17) -.0065(10) .0659
H(10) .7571(11) -.0671(17) .0818(10) .0616
H(11) .7782(11) .1612(16) .1052(10) .0547
H(12) .7670(12) .1741(16) .0098(10) .0617
H(13) .6242(11) .1375(17) -.0013(10) .0602
H(14) .5095(11) .1305(16) .1429(9) .0522
H(15) .4175(14) .168(2) .0375(12) .0831
H(16) .4841(14) .255(2) .0126(12) .0869
H(17) .4764(14) .111(2) -.0148(12) .0856
H(18) .9425(14) .6902(19) .1380(11) .0820
H(19) .9012(12) .572(2) .1447(12) .0829

loop_
_geom_angle_atom_site_label_1
_geom_angle_atom_site_label_2
_geom_angle_atom_site_label_3
_geom_angle
C(6) C(1) C(2) 119.7(2)
H(4) C(1) C(2) 122.39
H(4) C(1) C(6) 117.90
C(3) C(2) C(1) 119.2(2)
H(3) C(2) C(1) 116.64
H(3) C(2) C(3) 123.97
C(4) C(3) C(2) 118.4(2)
H(2) C(3) C(2) 117.90
H(2) C(3) C(4) 123.67
N(5) C(4) C(3) 123.4(2)
H(1) C(4) C(3) 120.79
H(1) C(4) N(5) 115.73
C(6) N(5) C(4) 118.0(2)
N(5) C(6) C(1) 121.2(2)
C(7) C(6) C(1) 122.2(4)
C(7) C(6) N(5) 115.6(2)
C(8) C(7) C(6) 112.60(10)
H(5) C(7) C(6) 110.86
H(5) C(7) C(8) 108.91
H(6) C(7) C(6) 105.81
H(6) C(7) C(8) 110.52
H(6) C(7) H(5) 108.07
C(9) C(8) C(7) 113.20(10)
H(7) C(8) C(7) 110.16
H(7) C(8) C(9) 110.40
H(8) C(8) C(7) 107.31
H(8) C(8) C(9) 109.30
H(8) C(8) H(7) 106.09
C(10) C(9) C(8) 113.50(10)
H(9) C(9) C(8) 111.93
H(9) C(9) C(10) 110.53
H(10) C(9) C(8) 106.08
H(10) C(9) C(10) 110.72
H(10) C(9) H(9) 103.55
N(11) C(10) C(9) 112.10(10)
H(11) C(10) C(9) 111.79
H(11) C(10) N(11) 106.57
H(12) C(10) C(9) 108.37
H(12) C(10) N(11) 105.93
H(12) C(10) H(11) 111.92
C(12) N(11) C(10) 122.20(10)
H(13) N(11) C(10) 116.95
H(13) N(11) C(12) 119.59
N(13) C(12) N(11) 118.80(10)
N(15) C(12) N(11) 117.80(10)
N(15) C(12) N(13) 123.40(10)
C(14) N(13) C(12) 125.10(10)
H(14) N(13) C(12) 113.52
H(14) N(13) C(14) 120.92
H(15) C(14) N(13) 107.17
H(16) C(14) N(13) 111.69
H(16) C(14) H(15) 105.12
H(17) C(14) N(13) 115.82
H(17) C(14) H(15) 105.53
H(17) C(14) H(16) 110.70
C(16) N(15) C(12) 119.00(10)
N(17) C(16) N(15) 173.7(2)
H(19) O(1) H(18) 103.92

loop_
_geom_bond_atom_site_label_1
_geom_bond_atom_site_label_2
_geom_bond_distance
C(1) C(2) 1.376(3)
C(1) C(6) 1.380(2)
C(1) H(4) 0.95
C(2) C(3) 1.345(4)
C(2) H(3) 1.02
C(3) C(4) 1.366(3)
C(3) H(2) 0.96
C(4) N(5) 1.344(2)
C(4) H(1) 0.98
N(5) C(6) 1.322(2)
C(6) C(7) 1.508(2)
C(7) C(8) 1.521(2)
C(7) H(5) 0.97
C(7) H(6) 1.00
C(8) C(9) 1.527(2)
C(8) H(7) 1.01
C(8) H(8) 0.99
C(9) C(10) 1.513(2)
C(9) H(9) 1.00
C(9) H(10) 0.95
C(10) N(11) 1.466(2)
C(10) H(11) 1.01
C(10) H(12) 0.98
N(11) C(12) 1.334(2)
N(11) H(13) 0.92
C(12) N(13) 1.339(2)
C(12) N(15) 1.332(2)
N(13) C(14) 1.441(2)
N(13) H(14) 0.86
C(14) H(15) 0.94
C(14) H(16) 0.95
C(14) H(17) 0.97
N(15) C(16) 1.308(2)
C(16) N(17) 1.150(2)
O(1) H(18) 0.92
O(1) H(19) 0.85
